data_7050013
loop_
_publ_author_name
'Tzeng, Biing-Chiau'
'Chen, Bo-So'
'Lee, Shih-Yang'
'Liu, Wei-Hsin'
'Lee, Gene-Hsiang'
'Peng, Shie-Ming'

_publ_section_title
;
 Anion-directed assembly of supramolecular zinc(ii) halides with
 N,N&#x2032;-bis-4-methyl-pyridyl oxalamide
;
_journal_issue 10
_journal_name_full 'New Journal of Chemistry'
_journal_page_first 1254
_journal_paper_doi 10.1039/b508293e
_journal_volume 29
_journal_year 2005
_chemical_formula_sum 'C16 H22 Cl2 N4 O4 Zn'
_chemical_formula_weight 470.65
_chemical_name_systematic
;
?
;
_space_group_IT_number 52
_symmetry_cell_setting orthorhombic
_symmetry_space_group_name_Hall '-P 2a 2bc'
_symmetry_space_group_name_H-M 'P n n a'
_atom_sites_solution_hydrogens geom
_atom_sites_solution_primary direct
_atom_sites_solution_secondary difmap
_audit_creation_method SHELXL-97
_cell_angle_alpha 90.00
_cell_angle_beta 90.00
_cell_angle_gamma 90.00
_cell_formula_units_Z 4
_cell_length_a 7.4152(2)
_cell_length_b 11.8222(3)
_cell_length_c 22.7057(7)
_cell_measurement_reflns_used all
_cell_measurement_temperature 150(2)
_cell_measurement_theta_max 27.50
_cell_measurement_theta_min 1.79
_cell_volume 1990.47(10)
_computing_cell_refinement DENZO-SMN
_computing_data_collection 'NONIUS COLLECT'
_computing_data_reduction DENZO-SMN
_computing_molecular_graphics SHELXTL
_computing_publication_material SHELXTL
_computing_structure_refinement 'SHELXL-97 (Sheldrick, 1997)'
_computing_structure_solution 'SHELXS-97 (Sheldrick, 1990)'
_diffrn_ambient_temperature 150(2)
_diffrn_measured_fraction_theta_full 0.999
_diffrn_measured_fraction_theta_max 0.999
_diffrn_measurement_device_type 'NONIUS KappaCCD'
_diffrn_measurement_method '\w scans'
_diffrn_radiation_monochromator graphite
_diffrn_radiation_source 'fine-focus sealed tube'
_diffrn_radiation_type MoK\a
_diffrn_radiation_wavelength 0.71073
_diffrn_reflns_av_R_equivalents 0.0708
_diffrn_reflns_av_sigmaI/netI 0.0546
_diffrn_reflns_limit_h_max 9
_diffrn_reflns_limit_h_min -9
_diffrn_reflns_limit_k_max 15
_diffrn_reflns_limit_k_min -15
_diffrn_reflns_limit_l_max 29
_diffrn_reflns_limit_l_min -29
_diffrn_reflns_number 11990
_diffrn_reflns_theta_full 27.50
_diffrn_reflns_theta_max 27.50
_diffrn_reflns_theta_min 1.79
_exptl_absorpt_coefficient_mu 1.532
_exptl_absorpt_correction_T_max 0.938
_exptl_absorpt_correction_T_min 0.733
_exptl_absorpt_correction_type multi-scan
_exptl_crystal_colour colorless
_exptl_crystal_density_diffrn 1.571
_exptl_crystal_density_method 'not measured'
_exptl_crystal_description needle
_exptl_crystal_F_000 968
_exptl_crystal_size_max 0.30
_exptl_crystal_size_mid 0.12
_exptl_crystal_size_min 0.05
_refine_diff_density_max 0.435
_refine_diff_density_min -0.391
_refine_diff_density_rms 0.089
_refine_ls_extinction_coef 0.0066(12)
_refine_ls_extinction_expression Fc^*^=kFc[1+0.001xFc^2^\l^3^/sin(2\q)]^-1/4^
_refine_ls_extinction_method SHELXL
_refine_ls_goodness_of_fit_ref 1.103
_refine_ls_hydrogen_treatment constr
_refine_ls_matrix_type full
_refine_ls_number_parameters 122
_refine_ls_number_reflns 2294
_refine_ls_number_restraints 3
_refine_ls_restrained_S_all 1.102
_refine_ls_R_factor_all 0.0891
_refine_ls_R_factor_gt 0.0501
_refine_ls_shift/su_max 0.001
_refine_ls_shift/su_mean 0.000
_refine_ls_structure_factor_coef Fsqd
_refine_ls_weighting_details 'calc w=1/[\s^2^(Fo^2^)+(0.0532P)^2^+2.1317P] where P=(Fo^2^+2Fc^2^)/3'
_refine_ls_weighting_scheme calc
_refine_ls_wR_factor_gt 0.1152
_refine_ls_wR_factor_ref 0.1287
_reflns_number_gt 1614
_reflns_number_total 2294
_reflns_threshold_expression >2sigma(I)
_cod_data_source_file b508293e.txt
_cod_data_source_block ic9393
_cod_depositor_comments
;
The following automatic conversions were performed:
'_symmetry_cell_setting' value 'Orthorhombic' changed to 'orthorhombic'
according to '/home/saulius/struct/CIF-dictionaries/cif_core.dic'
dictionary named 'cif_core.dic' version 2.4.1 from 2010-06-29.

Automatic conversion script
Id: cif_fix_enum 1527 2010-12-29 10:47:43Z saulius 
;
_cod_original_sg_symbol_H-M Pnna
_cod_database_code 7050013

loop_
_symmetry_equiv_pos_as_xyz
'x, y, z'
'-x+1/2, -y, z'
'-x+1/2, y+1/2, -z+1/2'
'x, -y+1/2, -z+1/2'
'-x, -y, -z'
'x-1/2, y, -z'
'x-1/2, -y-1/2, z-1/2'
'-x, y-1/2, z-1/2'

loop_
_atom_site_label
_atom_site_type_symbol
_atom_site_fract_x
_atom_site_fract_y
_atom_site_fract_z
_atom_site_U_iso_or_equiv
_atom_site_adp_type
_atom_site_occupancy
_atom_site_symmetry_multiplicity
_atom_site_calc_flag
_atom_site_refinement_flags
_atom_site_disorder_assembly
_atom_site_disorder_group
Zn1 Zn 0.2500 0.0000 -0.25884(2) 0.0359(2) Uani 1 2 d S . .
Cl1 Cl 0.02555(14) 0.08538(9) -0.30692(4) 0.0501(3) Uani 1 1 d . . .
O1 O 0.6127(4) 0.3824(2) 0.02765(11) 0.0496(7) Uani 1 1 d . . .
N1 N 0.3811(4) 0.1099(2) -0.20436(12) 0.0349(7) Uani 1 1 d . . .
N2 N 0.5590(4) 0.4325(3) -0.06677(12) 0.0389(7) Uani 1 1 d . . .
H2A H 0.4994 0.4794 -0.0897 0.047 Uiso 1 1 calc R . .
C1 C 0.5589(5) 0.1224(4) -0.20683(18) 0.0530(11) Uani 1 1 d . . .
H1A H 0.6254 0.0780 -0.2341 0.064 Uiso 1 1 calc R . .
C2 C 0.6493(5) 0.1964(4) -0.1716(2) 0.0633(14) Uani 1 1 d . . .
H2B H 0.7767 0.2025 -0.1748 0.076 Uiso 1 1 calc R . .
C3 C 0.5596(5) 0.2623(3) -0.13161(16) 0.0396(9) Uani 1 1 d . . .
C4 C 0.3764(5) 0.2508(3) -0.12922(16) 0.0399(9) Uani 1 1 d . . .
H4A H 0.3075 0.2949 -0.1024 0.048 Uiso 1 1 calc R . .
C5 C 0.2927(5) 0.1747(3) -0.16607(18) 0.0439(9) Uani 1 1 d . . .
H5A H 0.1652 0.1681 -0.1641 0.053 Uiso 1 1 calc R . .
C6 C 0.6639(5) 0.3431(4) -0.09331(19) 0.0618(14) Uani 1 1 d . . .
H6A H 0.7228 0.2993 -0.0615 0.074 Uiso 1 1 calc R . .
H6B H 0.7605 0.3779 -0.1174 0.074 Uiso 1 1 calc R . .
C7 C 0.5496(4) 0.4463(3) -0.00870(15) 0.0320(8) Uani 1 1 d . . .
O2A O 0.948(4) 0.060(3) -0.0681(11) 0.313(14) Uiso 0.50 1 d PD A 1
H2C H 0.9025 0.0720 -0.1012 0.469 Uiso 0.50 1 d P B 1
C8A C 0.824(5) 0.0948(17) -0.019(2) 0.37(3) Uiso 0.50 1 d PD A 1
H8AA H 0.6857 0.0587 -0.0449 0.559 Uiso 0.50 1 d P C 1
H8AB H 0.8060 0.1363 -0.0041 0.559 Uiso 0.50 1 d P D 1
H8AC H 0.8134 0.0062 0.0037 0.559 Uiso 0.50 1 d P E 1
O2B O 1.119(4) 0.036(3) -0.0046(14) 0.352(14) Uiso 0.50 1 d PD F 2
H2D H 1.2079 0.0399 -0.0192 0.528 Uiso 0.50 1 d P G 2
C8B C 1.011(6) 0.124(3) -0.037(2) 0.32(2) Uiso 0.50 1 d PD F 2
H8BA H 1.0866 0.1892 -0.0526 0.474 Uiso 0.50 1 d P H 2
H8BB H 0.9296 0.1759 -0.0048 0.474 Uiso 0.50 1 d P I 2
H8BC H 0.9198 0.1068 -0.0653 0.474 Uiso 0.50 1 d P J 2

loop_
_atom_site_aniso_label
_atom_site_aniso_U_11
_atom_site_aniso_U_22
_atom_site_aniso_U_33
_atom_site_aniso_U_23
_atom_site_aniso_U_13
_atom_site_aniso_U_12
Zn1 0.0379(4) 0.0390(4) 0.0309(3) 0.000 0.000 -0.0093(3)
Cl1 0.0516(6) 0.0564(6) 0.0423(5) 0.0121(4) -0.0124(4) -0.0110(5)
O1 0.0525(17) 0.0474(17) 0.0490(16) -0.0020(13) -0.0142(14) 0.0068(14)
N1 0.0347(16) 0.0375(17) 0.0325(15) -0.0014(13) -0.0007(13) -0.0034(13)
N2 0.0325(16) 0.050(2) 0.0340(16) -0.0114(14) 0.0014(13) -0.0064(14)
C1 0.037(2) 0.064(3) 0.058(3) -0.028(2) 0.0103(19) -0.002(2)
C2 0.027(2) 0.086(3) 0.077(3) -0.048(3) 0.010(2) -0.008(2)
C3 0.0319(19) 0.049(2) 0.038(2) -0.0098(17) -0.0008(15) -0.0045(16)
C4 0.0289(17) 0.048(2) 0.043(2) -0.0137(18) 0.0045(16) 0.0035(17)
C5 0.0258(18) 0.049(2) 0.057(2) -0.015(2) 0.0010(17) -0.0002(16)
C6 0.030(2) 0.090(4) 0.066(3) -0.045(3) 0.005(2) -0.005(2)
C7 0.0222(15) 0.039(2) 0.0350(18) -0.0038(16) -0.0024(15) -0.0080(15)

loop_
_atom_type_symbol
_atom_type_description
_atom_type_scat_dispersion_real
_atom_type_scat_dispersion_imag
_atom_type_scat_source
C C 0.0033 0.0016 'International Tables Vol C Tables 4.2.6.8 and 6.1.1.4'
H H 0.0000 0.0000 'International Tables Vol C Tables 4.2.6.8 and 6.1.1.4'
N N 0.0061 0.0033 'International Tables Vol C Tables 4.2.6.8 and 6.1.1.4'
O O 0.0106 0.0060 'International Tables Vol C Tables 4.2.6.8 and 6.1.1.4'
Cl Cl 0.1484 0.1585 'International Tables Vol C Tables 4.2.6.8 and 6.1.1.4'
Zn Zn 0.2839 1.4301 'International Tables Vol C Tables 4.2.6.8 and 6.1.1.4'

loop_
_geom_angle_atom_site_label_1
_geom_angle_atom_site_label_2
_geom_angle_atom_site_label_3
_geom_angle
_geom_angle_site_symmetry_1
_geom_angle_site_symmetry_3
_geom_angle_publ_flag
N1 Zn1 N1 105.36(16) . 2 ?
N1 Zn1 Cl1 111.33(9) . . ?
N1 Zn1 Cl1 103.26(9) 2 . ?
N1 Zn1 Cl1 103.26(9) . 2 ?
N1 Zn1 Cl1 111.33(9) 2 2 ?
Cl1 Zn1 Cl1 121.43(6) . 2 ?
C1 N1 C5 116.9(3) . . ?
C1 N1 Zn1 121.2(2) . . ?
C5 N1 Zn1 121.9(2) . . ?
C7 N2 C6 122.1(4) . . ?
N1 C1 C2 122.3(4) . . ?
C1 C2 C3 121.1(4) . . ?
C4 C3 C2 116.9(3) . . ?
C4 C3 C6 123.4(3) . . ?
C2 C3 C6 119.6(3) . . ?
C3 C4 C5 119.3(3) . . ?
N1 C5 C4 123.5(3) . . ?
N2 C6 C3 115.4(3) . . ?
O1 C7 N2 125.3(3) . . ?
O1 C7 C7 122.0(4) . 5_665 ?
N2 C7 C7 112.7(4) . 5_665 ?

loop_
_geom_bond_atom_site_label_1
_geom_bond_atom_site_label_2
_geom_bond_distance
_geom_bond_site_symmetry_2
_geom_bond_publ_flag
Zn1 N1 2.041(3) . ?
Zn1 N1 2.041(3) 2 ?
Zn1 Cl1 2.2317(10) . ?
Zn1 Cl1 2.2317(10) 2 ?
O1 C7 1.213(4) . ?
N1 C1 1.328(5) . ?
N1 C5 1.331(4) . ?
N2 C7 1.330(4) . ?
N2 C6 1.444(5) . ?
C1 C2 1.362(5) . ?
C2 C3 1.368(5) . ?
C3 C4 1.366(5) . ?
C3 C6 1.506(5) . ?
C4 C5 1.376(5) . ?
C7 C7 1.519(7) 5_665 ?
O2A C8A 1.496(10) . ?
O2B C8B 1.501(10) . ?
